data_2009469
loop_
_publ_author_name
'Stomberg, R.'
'Li, S.'
'Lundquist, K.'

_publ_section_title '[2,3-Bis(3,4-dimethoxyphenyl)-3-oxopropanalato-<i>O</i>,<i>O</i>']difluoroboron(III)'
_journal_issue 2
_journal_name_full 'Acta Crystallographica Section C'
_journal_page_first 214
_journal_page_last 217
_journal_paper_doi 10.1107/S0108270193007759
_journal_volume 50
_journal_year 1994
_chemical_formula_moiety 'C19 H19 B1 F2 O6'
_chemical_formula_sum 'C19 H19 B F2 O6'
_chemical_formula_weight 392.16
_symmetry_cell_setting monoclinic
_symmetry_space_group_name_Hall '-P 2yab'
_symmetry_space_group_name_H-M 'P 1 21/a 1'
_atom_type_scat_source IntTabIV
_cell_angle_alpha 90.
_cell_angle_beta 92.23(3)
_cell_angle_gamma 90.
_cell_formula_units_Z 4
_cell_length_a 8.745(4)
_cell_length_b 19.207(3)
_cell_length_c 10.981(3)
_cell_measurement_reflns_used 23
_cell_measurement_temperature 133
_cell_measurement_theta_max 23.2
_cell_measurement_theta_min 20.0
_cell_volume 1843.0(10)
_diffrn_measurement_device 'Rigaku AFC-6R'
_diffrn_measurement_method \w-2\q
_diffrn_radiation_type MoK\a
_diffrn_radiation_wavelength 0.71069
_diffrn_reflns_av_R_equivalents 0.030
_diffrn_reflns_limit_h_max 10
_diffrn_reflns_limit_h_min 0
_diffrn_reflns_limit_k_max 22
_diffrn_reflns_limit_k_min 0
_diffrn_reflns_limit_l_max 13
_diffrn_reflns_limit_l_min -13
_diffrn_reflns_number 3580
_diffrn_reflns_theta_max 25
_diffrn_standards_decay_% .0
_diffrn_standards_interval_count 150
_diffrn_standards_number 3
_exptl_absorpt_coefficient_mu 0.109
_exptl_absorpt_correction_type none
_exptl_crystal_colour orange
_exptl_crystal_density_diffrn 1.413
_exptl_crystal_description 'whisker fragment'
_exptl_crystal_size_max 0.55
_exptl_crystal_size_mid 0.23
_exptl_crystal_size_min 0.13
_refine_diff_density_max 0.38
_refine_diff_density_min -0.33
_refine_ls_goodness_of_fit_obs 1.69
_refine_ls_hydrogen_treatment refall
_refine_ls_number_parameters 330
_refine_ls_number_reflns 1894
_refine_ls_R_factor_obs 0.040
_refine_ls_shift/esd_max 0.001
_refine_ls_structure_factor_coef F
_refine_ls_weighting_details 'w = [\s^2^(F~o~) + 0.03(F~o~)^2^]^-1^'
_refine_ls_weighting_scheme calc
_refine_ls_wR_factor_obs 0.045
_reflns_number_observed 1894
_reflns_number_total 3351
_reflns_observed_criterion I>3\s(I)
_cod_data_source_file mu1058.cif
_cod_data_source_block mu1058_structure_1_of_1
_cod_depositor_comments
;
The following automatic conversions were performed:

'_refine_ls_weighting_scheme' value '[\s^2^(F~o~) +
0.03(F~o~)^2^]^-1^' was changed to 'calc'. New tag
'_refine_ls_weighting_details' was created. The value of the new tag
was set to 'w = [\s^2^(F~o~) + 0.03(F~o~)^2^]^-1^'.

Automatic conversion script
Id: cif_fix_values 3143 2015-03-26 13:38:13Z robertas 
;
_cod_original_sg_symbol_H-M 'P 21/a'
_cod_original_formula_sum 'C19 H19 B1 F2 O6'
_cod_database_code 2009469

loop_
_atom_site_label
_atom_site_fract_x
_atom_site_fract_y
_atom_site_fract_z
C(1) -.0063(3) .78010(10) .2829(2)
C(2) -.0471(3) .8466(2) .2384(3)
C(3) -.0009(3) .86830(10) .1266(3)
C(4) .0895(3) .8247(2) .0560(2)
C(5) .1286(3) .7592(2) .0996(3)
C(6) .0811(3) .7367(2) .2117(3)
C(7) -.0444(3) .7624(2) .4082(2)
C(8) -.0520(3) .69530(10) .4582(3)
C(9) -.0625(4) .6906(2) .5824(3)
C(10) -.0438(3) .62930(10) .3858(2)
C(11) .0702(4) .58040(10) .4146(3)
C(12) .0771(3) .51900(10) .3499(2)
C(13) -.0301(3) .5054(2) .2540(3)
C(14) -.1415(4) .5541(2) .2255(3)
C(15) -.1485(4) .6161(2) .2919(3)
C(16) -.1043(5) .9822(2) .1529(4)
C(17) .2380(5) .8128(2) -.1218(3)
C(18) .2984(4) .4818(2) .4659(3)
C(19) -.1274(6) .4245(3) .1066(5)
O(1) -.0662(3) .81670(10) .4773(2)
O(2) -.0722(3) .74270(10) .6567(2)
O(3) -.0314(3) .93210(10) .0770(2)
O(4) .1360(3) .85250(10) -.0492(2)
O(5) .1845(2) .46820(10) .3710(2)
O(6) -.0124(3) .44290(10) .1967(2)
F(1) .0066(3) .85610(10) .6680(2)
F(2) -.2371(3) .83360(10) .6289(2)
B(1) -.0925(5) .8138(2) .6105(3)
H(C2) -.105(3) .8750(10) .288(2)
H(C5) .198(3) .7300(10) .054(2)
H(C6) .110(3) .690(2) .242(2)
H(C9) -.064(4) .643(2) .623(3)
H(C11) .149(3) .5920(10) .481(3)
H(C14) -.216(4) .544(2) .162(3)
H(C15) -.232(4) .649(2) .272(3)
H1(C16) -.042(4) .989(2) .231(3)
H2(C16) -.106(4) 1.024(2) .105(3)
H3(C16) -.203(4) .966(2) .172(3)
H1(C17) .187(3) .767(2) -.151(3)
H2(C17) .257(4) .844(2) -.196(3)
H3(C17) .333(4) .799(2) -.071(3)
H1(C18) .366(4) .439(2) .466(3)
H2(C18) .364(4) .523(2) .447(3)
H3(C18) .248(4) .489(2) .547(3)
H1(C19) -.233(5) .425(2) .134(3)
H2(C19) -.126(4) .458(2) .038(3)
H3(C19) -.091(5) .379(2) .072(4)

loop_
_geom_angle_atom_site_label_1
_geom_angle_atom_site_label_2
_geom_angle_atom_site_label_3
_geom_angle
_geom_angle_publ_flag
C(2) C(1) C(7) 118.2(3) yes
C(6) C(1) C(7) 122.4(3) yes
C(2) C(3) O(3) 124.8(3) yes
C(4) C(3) O(3) 114.9(2) yes
C(3) C(4) O(4) 115.5(3) yes
C(5) C(4) O(4) 125.3(3) yes
C(1) C(7) C(8) 126.6(3) yes
C(1) C(7) O(1) 113.6(2) yes
C(8) C(7) O(1) 119.7(2) yes
C(7) C(8) C(9) 117.0(3) yes
C(7) C(8) C(10) 124.3(2) yes
C(9) C(8) C(10) 118.6(3) yes
C(8) C(9) O(2) 125.7(3) yes
C(8) C(10) C(11) 119.8(3) yes
C(8) C(10) C(15) 120.7(3) yes
C(11) C(12) O(5) 124.5(3) yes
C(13) C(12) O(5) 115.3(3) yes
C(12) C(13) O(6) 115.1(3) yes
C(14) C(13) O(6) 125.7(3) yes
C(7) O(1) B(1) 124.8(2) yes
C(9) O(2) B(1) 120.7(3) yes
C(3) O(3) C(16) 117.0(2) yes
C(4) O(4) C(17) 118.5(3) yes
C(12) O(5) C(18) 116.5(2) yes
C(13) O(6) C(19) 116.5(3) yes
O(1) B(1) O(2) 110.7(3) yes
O(1) B(1) F(1) 108.7(3) yes
O(1) B(1) F(2) 108.6(3) yes
O(2) B(1) F(1) 109.7(3) yes
O(2) B(1) F(2) 108.3(3) yes
F(1) B(1) F(2) 110.8(3) yes

loop_
_geom_bond_atom_site_label_1
_geom_bond_atom_site_label_2
_geom_bond_distance
_geom_bond_publ_flag
C(1) C(7) 1.468(4) yes
C(3) O(3) 1.364(3) yes
C(4) O(4) 1.350(3) yes
C(7) C(8) 1.404(4) yes
C(7) O(1) 1.309(3) yes
C(8) C(9) 1.373(4) yes
C(8) C(10) 1.498(4) yes
C(9) O(2) 1.296(4) yes
C(12) O(5) 1.368(3) yes
C(13) O(6) 1.368(3) yes
C(16) O(3) 1.439(4) yes
C(17) O(4) 1.439(4) yes
C(18) O(5) 1.437(4) yes
C(19) O(6) 1.427(5) yes
B(1) O(1) 1.490(4) yes
B(1) O(2) 1.466(4) yes
B(1) F(1) 1.330(4) yes
B(1) F(2) 1.343(4) yes
C(1) C(2) 1.408(4) no
C(1) C(6) 1.392(4) no
C(2) C(3) 1.372(4) no
C(3) C(4) 1.406(4) no
C(4) C(5) 1.384(4) no
C(5) C(6) 1.384(4) no
C(10) C(11) 1.398(4) no
C(2) H(C2) .94(3) no
C(5) H(C5) .98(3) no
C(6) H(C6) .99(3) no
C(9) H(C9) 1.02(3) no
C(11) H(C11) 1.01(3) no
C(14) H(C14) .96(3) no
C(15) H(C15) .98(3) no
C(16) H1(C16) 1.01(3) no
C(16) H2(C16) .96(3) no
C(16) H3(C16) .95(4) no
C(10) C(15) 1.376(4) no
C(11) C(12) 1.379(4) no
C(12) C(13) 1.406(4) no
C(13) C(14) 1.378(4) no
C(14) C(15) 1.398(4) no
C(17) H1(C17) 1.03(3) no
C(17) H2(C17) 1.03(4) no
C(17) H3(C17) 1.02(3) no
C(18) H1(C18) 1.01(3) no
C(18) H2(C18) 1.00(4) no
C(18) H3(C18) 1.01(3) no
C(19) H1(C19) .99(4) no
C(19) H2(C19) .99(4) no
C(19) H3(C19) 1.01(4) no

loop_
_geom_torsion_atom_site_label_1
_geom_torsion_atom_site_label_2
_geom_torsion_atom_site_label_3
_geom_torsion_atom_site_label_4
_geom_torsion
_geom_torsion_publ_flag
C(1) C(7) C(8) C(9) 168.6(3) yes
C(1) C(7) C(8) C(10) -9.2(5) yes
C(1) C(7) O(1) B(1) -174.3(3) yes
C(2) C(1) C(7) C(8) 161.6(3) yes
C(2) C(1) C(7) O(1) -21.4(4) yes
C(2) C(3) O(3) C(16) 6.4(5) yes
C(5) C(4) O(4) C(17) -1.8(4) yes
C(7) C(8) C(9) O(2) 2.9(5) yes
C(7) C(8) C(9) H(C9) -177(2) yes
C(7) C(8) C(10) C(11) 122.3(3) yes
C(7) O(1) B(1) O(2) 6.9(4) yes
C(8) C(7) O(1) B(1) 2.9(4) yes
C(8) C(9) O(2) B(1) 7.9(6) yes
C(9) C(8) C(7) O(1) -8.3(4) yes
C(9) C(8) C(10) C(11) -55.5(4) yes
C(9) O(2) B(1) O(1) -12.1(5) yes
C(10) C(8) C(7) O(1) 174.0(3) yes
C(10) C(8) C(9) O(2) -179.2(3) yes
C(11) C(12) O(5) C(18) -1.4(4) yes
C(14) C(13) O(6) C(19) -5.5(5) yes
